data_4503611
loop_
_publ_author_name
'Custelcean, Radu'
'Jiang, De-en'
'Hay, Benjamin P.'
'Luo, Wensui'
'Gu, Baohua'

_publ_section_title
;
 Hydrogen-Bonded Helices for Anion Binding and Separation
;
_journal_issue 6
_journal_name_full 'Crystal Growth &amp; Design'
_journal_page_first 1909
_journal_paper_doi 10.1021/cg800137e
_journal_volume 8
_journal_year 2008
_chemical_formula_sum 'C11 H11 Cl0.53 I0.47 N4 O3.12'
_chemical_formula_weight 327.59
_chemical_name_systematic
; 
 ? 
;
_space_group_IT_number 14
_symmetry_cell_setting monoclinic
_symmetry_space_group_name_Hall '-P 2ybc'
_symmetry_space_group_name_H-M 'P 1 21/c 1'
_atom_sites_solution_hydrogens geom
_atom_sites_solution_primary direct
_atom_sites_solution_secondary difmap
_audit_creation_method SHELXL-97
_cell_angle_alpha 90.00
_cell_angle_beta 102.853(3)
_cell_angle_gamma 90.00
_cell_formula_units_Z 4
_cell_length_a 12.309(2)
_cell_length_b 7.7389(13)
_cell_length_c 13.703(2)
_cell_measurement_temperature 173(2)
_cell_volume 1272.6(4)
_computing_structure_refinement 'SHELXL-97 (Sheldrick, 1997)'
_computing_structure_solution 'SHELXS-97 (Sheldrick, 1990)'
_diffrn_ambient_temperature 173(2)
_diffrn_measured_fraction_theta_full 0.997
_diffrn_measured_fraction_theta_max 0.997
_diffrn_radiation_monochromator graphite
_diffrn_radiation_source 'fine-focus sealed tube'
_diffrn_radiation_type MoK\a
_diffrn_radiation_wavelength 0.71073
_diffrn_reflns_av_R_equivalents 0.0462
_diffrn_reflns_av_sigmaI/netI 0.0476
_diffrn_reflns_limit_h_max 16
_diffrn_reflns_limit_h_min -16
_diffrn_reflns_limit_k_max 10
_diffrn_reflns_limit_k_min -9
_diffrn_reflns_limit_l_max 9
_diffrn_reflns_limit_l_min -18
_diffrn_reflns_number 9756
_diffrn_reflns_theta_full 28.33
_diffrn_reflns_theta_max 28.33
_diffrn_reflns_theta_min 1.70
_exptl_absorpt_coefficient_mu 1.353
_exptl_absorpt_correction_T_max 0.8879
_exptl_absorpt_correction_T_min 0.6790
_exptl_absorpt_correction_type empirical
_exptl_crystal_density_diffrn 1.710
_exptl_crystal_density_method 'not measured'
_exptl_crystal_F_000 656
_exptl_crystal_size_max 0.31
_exptl_crystal_size_mid 0.25
_exptl_crystal_size_min 0.09
_refine_diff_density_max 1.048
_refine_diff_density_min -1.635
_refine_diff_density_rms 0.134
_refine_ls_extinction_method none
_refine_ls_goodness_of_fit_ref 1.040
_refine_ls_hydrogen_treatment constr
_refine_ls_matrix_type full
_refine_ls_number_parameters 171
_refine_ls_number_reflns 3167
_refine_ls_number_restraints 0
_refine_ls_restrained_S_all 1.040
_refine_ls_R_factor_all 0.0783
_refine_ls_R_factor_gt 0.0563
_refine_ls_shift/su_max 0.001
_refine_ls_shift/su_mean 0.000
_refine_ls_structure_factor_coef Fsqd
_refine_ls_weighting_details 'calc w=1/[\s^2^(Fo^2^)+(0.0992P)^2^+0.9172P] where P=(Fo^2^+2Fc^2^)/3'
_refine_ls_weighting_scheme calc
_refine_ls_wR_factor_gt 0.1462
_refine_ls_wR_factor_ref 0.1622
_reflns_number_gt 2321
_reflns_number_total 3167
_reflns_threshold_expression >2sigma(I)
_cod_data_source_file cg800137e-file001.cif
_cod_data_source_block comp-cryst
_cod_original_sg_symbol_H-M P2(1)/c
_cod_database_code 4503611

loop_
_symmetry_equiv_pos_as_xyz
'x, y, z'
'-x, y+1/2, -z+1/2'
'-x, -y, -z'
'x, -y-1/2, z-1/2'

loop_
_atom_site_label
_atom_site_type_symbol
_atom_site_fract_x
_atom_site_fract_y
_atom_site_fract_z
_atom_site_U_iso_or_equiv
_atom_site_adp_type
_atom_site_occupancy
_atom_site_symmetry_multiplicity
_atom_site_calc_flag
_atom_site_refinement_flags
I1 I 0.33051(3) -0.12445(6) -0.09747(3) 0.03041(18) Uani 0.468(5) 1 d P
Cl1 Cl 0.33051(3) -0.12445(6) -0.09747(3) 0.03041(18) Uani 0.532(5) 1 d P
N1 N 0.3193(3) 0.1193(5) 0.3811(3) 0.0387(9) Uani 1 1 d .
H1N H 0.2914 0.1357 0.4342 0.046 Uiso 1 1 calc R
O1 O 0.0696(3) -0.1137(4) 0.1739(2) 0.0385(8) Uani 1 1 d .
N4 N -0.1918(3) -0.3573(5) -0.0179(3) 0.0385(9) Uani 1 1 d .
C4 C 0.4675(4) 0.1447(6) 0.3027(4) 0.0463(12) Uani 1 1 d .
H4 H 0.5422 0.1784 0.3045 0.056 Uiso 1 1 calc R
C6 C 0.1255(4) -0.1142(5) 0.1112(3) 0.0312(9) Uani 1 1 d .
C5 C 0.4232(4) 0.1670(7) 0.3856(4) 0.0461(12) Uani 1 1 d .
H5 H 0.4668 0.2160 0.4452 0.055 Uiso 1 1 calc R
C8 C -0.0111(3) -0.2568(5) -0.0250(3) 0.0296(9) Uani 1 1 d .
N3 N 0.0897(3) -0.1735(5) 0.0151(2) 0.0326(8) Uani 1 1 d .
H3N H 0.1350 -0.1575 -0.0256 0.039 Uiso 1 1 calc R
C1 C 0.2537(4) 0.0471(6) 0.3000(3) 0.0349(10) Uani 1 1 d .
H1 H 0.1796 0.0139 0.3010 0.042 Uiso 1 1 calc R
N2 N 0.2332(3) -0.0533(5) 0.1277(3) 0.0369(9) Uani 1 1 d .
H2N H 0.2668 -0.0626 0.0775 0.044 Uiso 1 1 calc R
C7 C -0.0974(4) -0.2741(6) 0.0231(3) 0.0355(10) Uani 1 1 d .
H7 H -0.0896 -0.2251 0.0878 0.043 Uiso 1 1 calc R
C2 C 0.2947(3) 0.0213(5) 0.2148(3) 0.0316(9) Uani 1 1 d .
C3 C 0.4031(4) 0.0731(6) 0.2170(4) 0.0390(10) Uani 1 1 d .
H3 H 0.4330 0.0592 0.1593 0.047 Uiso 1 1 calc R
C11 C -0.2030(5) -0.4255(7) -0.1101(4) 0.0441(12) Uani 1 1 d .
H11 H -0.2694 -0.4865 -0.1391 0.053 Uiso 1 1 calc R
C9 C -0.0244(4) -0.3232(6) -0.1218(3) 0.0377(10) Uani 1 1 d .
H9 H 0.0323 -0.3089 -0.1581 0.045 Uiso 1 1 calc R
C10 C -0.1209(4) -0.4094(6) -0.1635(4) 0.0436(12) Uani 1 1 d .
H10 H -0.1311 -0.4577 -0.2286 0.052 Uiso 1 1 calc R
O2 O 0.2305(14) -0.1530(17) -0.1227(12) 0.137(5) Uiso 0.532(5) 1 d P
O4 O 0.4089(18) -0.230(3) -0.1010(17) 0.205(8) Uiso 0.532(5) 1 d P
O3 O 0.360(2) -0.041(4) -0.029(2) 0.270(12) Uiso 0.532(5) 1 d P
O5 O 0.351(2) -0.030(4) -0.189(2) 0.244(10) Uiso 0.532(5) 1 d P

loop_
_atom_site_aniso_label
_atom_site_aniso_U_11
_atom_site_aniso_U_22
_atom_site_aniso_U_33
_atom_site_aniso_U_23
_atom_site_aniso_U_13
_atom_site_aniso_U_12
I1 0.0317(3) 0.0365(3) 0.0237(2) -0.00115(17) 0.00762(16) -0.00169(18)
Cl1 0.0317(3) 0.0365(3) 0.0237(2) -0.00115(17) 0.00762(16) -0.00169(18)
N1 0.040(2) 0.039(2) 0.0342(19) -0.0109(16) 0.0030(16) 0.0046(16)
O1 0.0398(17) 0.052(2) 0.0246(15) -0.0020(13) 0.0089(13) -0.0076(14)
N4 0.040(2) 0.042(2) 0.0310(19) 0.0087(16) 0.0034(16) -0.0052(16)
C4 0.037(2) 0.044(3) 0.056(3) -0.010(2) 0.007(2) -0.004(2)
C6 0.037(2) 0.032(2) 0.0249(19) 0.0040(16) 0.0065(16) -0.0009(17)
C5 0.038(2) 0.049(3) 0.047(3) -0.019(2) 0.001(2) 0.000(2)
C8 0.040(2) 0.027(2) 0.0212(18) 0.0036(14) 0.0049(16) 0.0018(16)
N3 0.0397(19) 0.039(2) 0.0204(16) -0.0009(14) 0.0104(14) -0.0056(15)
C1 0.040(2) 0.034(2) 0.030(2) -0.0025(17) 0.0040(17) 0.0024(18)
N2 0.039(2) 0.051(2) 0.0215(17) 0.0000(16) 0.0095(14) -0.0048(17)
C7 0.046(2) 0.037(2) 0.0232(19) 0.0029(16) 0.0051(17) -0.0035(19)
C2 0.038(2) 0.029(2) 0.026(2) 0.0031(15) 0.0042(16) 0.0038(16)
C3 0.041(2) 0.040(2) 0.038(2) -0.0005(19) 0.012(2) 0.0011(19)
C11 0.051(3) 0.037(2) 0.040(3) 0.005(2) -0.001(2) -0.004(2)
C9 0.050(3) 0.038(2) 0.024(2) -0.0023(17) 0.0067(19) 0.0022(19)
C10 0.053(3) 0.044(3) 0.028(2) -0.0045(19) -0.003(2) -0.001(2)

loop_
_atom_type_symbol
_atom_type_description
_atom_type_scat_dispersion_real
_atom_type_scat_dispersion_imag
_atom_type_scat_source
C C 0.0033 0.0016 'International Tables Vol C Tables 4.2.6.8 and 6.1.1.4'
H H 0.0000 0.0000 'International Tables Vol C Tables 4.2.6.8 and 6.1.1.4'
N N 0.0061 0.0033 'International Tables Vol C Tables 4.2.6.8 and 6.1.1.4'
O O 0.0106 0.0060 'International Tables Vol C Tables 4.2.6.8 and 6.1.1.4'
Cl Cl 0.1484 0.1585 'International Tables Vol C Tables 4.2.6.8 and 6.1.1.4'
I I -0.4742 1.8119 'International Tables Vol C Tables 4.2.6.8 and 6.1.1.4'

loop_
_geom_angle_atom_site_label_1
_geom_angle_atom_site_label_2
_geom_angle_atom_site_label_3
_geom_angle
O3 I1 O2 117.1(16)
O3 I1 O4 107.0(17)
O2 I1 O4 126.6(12)
O3 I1 O5 109.3(18)
O2 I1 O5 101.1(12)
O4 I1 O5 90.8(14)
C5 N1 C1 123.6(4)
C7 N4 C11 118.7(4)
C5 C4 C3 119.7(5)
O1 C6 N3 124.7(4)
O1 C6 N2 124.0(4)
N3 C6 N2 111.3(4)
N1 C5 C4 119.0(4)
C7 C8 C9 118.6(4)
C7 C8 N3 124.7(4)
C9 C8 N3 116.7(4)
C6 N3 C8 126.8(4)
N1 C1 C2 119.6(4)
C6 N2 C2 127.1(4)
N4 C7 C8 122.5(4)
C1 C2 C3 117.9(4)
C1 C2 N2 123.6(4)
C3 C2 N2 118.4(4)
C4 C3 C2 120.2(4)
N4 C11 C10 121.8(5)
C10 C9 C8 118.8(4)
C9 C10 C11 119.5(5)

loop_
_geom_bond_atom_site_label_1
_geom_bond_atom_site_label_2
_geom_bond_distance
I1 O3 1.13(3)
I1 O2 1.223(16)
I1 O4 1.27(2)
I1 O5 1.52(3)
N1 C5 1.320(6)
N1 C1 1.341(5)
O1 C6 1.214(5)
N4 C7 1.338(6)
N4 C11 1.348(6)
C4 C5 1.377(8)
C4 C3 1.379(7)
C6 N3 1.373(5)
C6 N2 1.377(6)
C8 C7 1.376(6)
C8 C9 1.397(6)
C8 N3 1.398(5)
C1 C2 1.386(6)
N2 C2 1.388(5)
C2 C3 1.388(6)
C11 C10 1.379(8)
C9 C10 1.371(7)
